data_4320535
loop_
_publ_author_name
'Reza A. Ghiladi'
'Ryan M. Kretzer'
'Ilia Guzei'
'Arnold L. Rheingold'
'Yorck-Michael Neuhold'
'Karen R. Hatwell'
'Andreas D. Zuberb\"uhler'
'Kenneth D. Karlin'

_publ_section_title
;
 (F8TPP)FeII/O2 Reactivity Studies {F8TPP =
 Tetrakis(2,6-difluorophenyl)porphyrinate(2-)}: Spectroscopic (UV-Visible
 and NMR) and Kinetic Study of Solvent-Dependent (Fe/O2= 1:1 or 2:1)
 Reversible O2-Reduction and Ferryl Formation
;
_journal_name_full 'Inorganic Chemistry'
_journal_page_first 5754
_journal_page_last 5767
_journal_paper_doi 10.1021/ic0105866
_journal_volume 40
_journal_year 2001
_chemical_formula_sum 'C55 H36 Cl F8 Fe N4 O'
_chemical_formula_weight 1012.18
_chemical_name_systematic
; 
  ? 
;
_space_group_IT_number 14
_symmetry_cell_setting monoclinic
_symmetry_space_group_name_Hall '-P 2ybc'
_symmetry_space_group_name_H-M 'P 1 21/c 1'
_atom_sites_solution_hydrogens geom
_atom_sites_solution_primary direct
_atom_sites_solution_secondary difmap
_audit_creation_method SHELXL-97
_cell_angle_alpha 90.00
_cell_angle_beta 89.9776(4)
_cell_angle_gamma 90.00
_cell_formula_units_Z 4
_cell_length_a 13.6517(2)
_cell_length_b 13.6475(2)
_cell_length_c 26.3896(4)
_cell_measurement_temperature 223(2)
_cell_volume 4916.69(13)
_computing_cell_refinement 'Bruker SMART'
_computing_data_collection 'Bruker SMART'
_computing_data_reduction 'Bruker SHELXTL'
_computing_molecular_graphics 'Bruker SHELXTL'
_computing_publication_material 'Bruker SHELXTL'
_computing_structure_refinement 'SHELXL-97 (Sheldrick, 1997)'
_computing_structure_solution 'SHELXS-97 (Sheldrick, 1990)'
_diffrn_ambient_temperature 223(2)
_diffrn_measured_fraction_theta_full 0.912
_diffrn_measured_fraction_theta_max 0.912
_diffrn_measurement_device_type 'CCD area detector'
_diffrn_measurement_method 'phi and omega scans'
_diffrn_radiation_monochromator graphite
_diffrn_radiation_source 'fine-focus sealed tube'
_diffrn_radiation_type MoK\a
_diffrn_radiation_wavelength 0.71073
_diffrn_reflns_av_R_equivalents 0.0487
_diffrn_reflns_av_sigmaI/netI 0.0501
_diffrn_reflns_limit_h_max 14
_diffrn_reflns_limit_h_min -16
_diffrn_reflns_limit_k_max 16
_diffrn_reflns_limit_k_min -16
_diffrn_reflns_limit_l_max 29
_diffrn_reflns_limit_l_min -18
_diffrn_reflns_number 18791
_diffrn_reflns_theta_full 25.00
_diffrn_reflns_theta_max 25.00
_diffrn_reflns_theta_min 1.68
_exptl_absorpt_coefficient_mu 0.435
_exptl_absorpt_correction_T_max 0.9181
_exptl_absorpt_correction_T_min 0.8453
_exptl_absorpt_correction_type empirical
_exptl_absorpt_process_details SADABS
_exptl_crystal_colour purple
_exptl_crystal_density_diffrn 1.367
_exptl_crystal_density_method 'not measured'
_exptl_crystal_description plate
_exptl_crystal_F_000 2068
_exptl_crystal_size_max 0.40
_exptl_crystal_size_mid 0.40
_exptl_crystal_size_min 0.20
_refine_diff_density_max 0.455
_refine_diff_density_min -0.279
_refine_diff_density_rms 0.071
_refine_ls_extinction_method none
_refine_ls_goodness_of_fit_ref 1.169
_refine_ls_hydrogen_treatment mixed
_refine_ls_matrix_type full
_refine_ls_number_parameters 568
_refine_ls_number_reflns 7897
_refine_ls_number_restraints 0
_refine_ls_restrained_S_all 1.169
_refine_ls_R_factor_all 0.1186
_refine_ls_R_factor_gt 0.0908
_refine_ls_shift/su_max 1.334
_refine_ls_shift/su_mean 0.063
_refine_ls_structure_factor_coef Fsqd
_refine_ls_weighting_details 'calc w=1/[\s^2^(Fo^2^)+(0.0500P)^2^+14.9441P] where P=(Fo^2^+2Fc^2^)/3'
_refine_ls_weighting_scheme calc
_refine_ls_wR_factor_gt 0.1808
_refine_ls_wR_factor_ref 0.1952
_reflns_number_gt 6001
_reflns_number_total 7897
_reflns_threshold_expression >2sigma(I)
_cod_data_source_file ic0105866_2.cif
_cod_data_source_block kdk16
_cod_depositor_comments
;
The following automatic conversions were performed:

'_symmetry_cell_setting' value 'Monoclinic' changed to 'monoclinic'
according to the built-in table from CIF Core dictionary named
'cif_core.dic' version 2.4.1 from
2010-06-29.

'_exptl_absorpt_correction_type' value 'Empirical'
changed to 'empirical' according to the built-in table from CIF Core
dictionary named 'cif_core.dic' version 2.4.1 from 2010-06-29.

Automatic conversion script
Id: cif_fix_values 1646 2011-03-28 12:23:43Z adriana 
;
_cod_original_cell_volume 4916.70(15)
_cod_database_code 4320535

loop_
_symmetry_equiv_pos_as_xyz
'x, y, z'
'-x, y+1/2, -z+1/2'
'-x, -y, -z'
'x, -y-1/2, z-1/2'

loop_
_atom_site_label
_atom_site_type_symbol
_atom_site_fract_x
_atom_site_fract_y
_atom_site_fract_z
_atom_site_U_iso_or_equiv
_atom_site_adp_type
_atom_site_occupancy
_atom_site_symmetry_multiplicity
_atom_site_calc_flag
_atom_site_refinement_flags
_atom_site_disorder_assembly
_atom_site_disorder_group
Fe1 Fe 0.25014(5) 0.75000(6) 0.08657(3) 0.0311(2) Uani 1 1 d . . .
Cl1 Cl 0.25006(10) 0.74995(11) 0.00197(5) 0.0452(3) Uani 1 1 d . . .
N1 N 0.3962(3) 0.7169(3) 0.10352(17) 0.0314(10) Uani 1 1 d . . .
N2 N 0.2831(3) 0.8955(3) 0.10313(17) 0.0327(10) Uani 1 1 d . . .
N3 N 0.1044(3) 0.7829(3) 0.10332(17) 0.0346(11) Uani 1 1 d . . .
N4 N 0.2170(3) 0.6039(3) 0.10334(17) 0.0336(10) Uani 1 1 d . . .
C1 C 0.4370(4) 0.6243(4) 0.1037(2) 0.0362(13) Uani 1 1 d . . .
C2 C 0.5434(4) 0.6338(5) 0.1043(3) 0.0518(17) Uani 1 1 d . . .
H2A H 0.5885 0.5817 0.1044 0.062 Uiso 1 1 calc R . .
C3 C 0.5659(4) 0.7298(3) 0.1049(2) 0.0422(15) Uani 1 1 d . . .
H3A H 0.6291 0.7571 0.1058 0.051 Uiso 1 1 calc R . .
C4 C 0.4735(4) 0.7835(4) 0.1038(2) 0.0362(13) Uani 1 1 d . . .
C5 C 0.4651(4) 0.8861(4) 0.1024(2) 0.0320(12) Uani 1 1 d . . .
C6 C 0.3764(4) 0.9362(4) 0.1035(2) 0.0352(13) Uani 1 1 d . . .
C7 C 0.3667(4) 1.0426(4) 0.1047(3) 0.0495(16) Uani 1 1 d . . .
H7A H 0.4188 1.0877 0.1056 0.059 Uiso 1 1 calc R . .
C8 C 0.2703(4) 1.0659(4) 0.1045(2) 0.0420(15) Uani 1 1 d . . .
H8A H 0.2433 1.1292 0.1046 0.050 Uiso 1 1 calc R . .
C9 C 0.2168(4) 0.9743(4) 0.1039(2) 0.0365(13) Uani 1 1 d . . .
C10 C 0.1140(4) 0.9660(4) 0.1023(2) 0.0359(13) Uani 1 1 d . . .
C11 C 0.0631(4) 0.8766(4) 0.1037(2) 0.0332(13) Uani 1 1 d . . .
C12 C -0.0433(4) 0.8668(4) 0.1047(3) 0.0462(16) Uani 1 1 d . . .
H12A H -0.0886 0.9187 0.1053 0.055 Uiso 1 1 calc R . .
C13 C -0.0655(4) 0.7698(4) 0.1047(3) 0.0466(16) Uani 1 1 d . . .
H13A H -0.1286 0.7423 0.1051 0.056 Uiso 1 1 calc R . .
C14 C 0.0266(4) 0.7165(4) 0.1040(2) 0.0354(13) Uani 1 1 d . . .
C15 C 0.0350(4) 0.6139(4) 0.1027(2) 0.0339(13) Uani 1 1 d . . .
C16 C 0.1244(4) 0.5623(3) 0.1033(2) 0.0327(13) Uani 1 1 d . . .
C17 C 0.1330(4) 0.4557(4) 0.1045(3) 0.0487(16) Uani 1 1 d . . .
H17A H 0.0812 0.4104 0.1049 0.058 Uiso 1 1 calc R . .
C18 C 0.2304(4) 0.4346(4) 0.1049(2) 0.0420(15) Uani 1 1 d . . .
H18A H 0.2582 0.3716 0.1058 0.050 Uiso 1 1 calc R . .
C19 C 0.2839(4) 0.5266(4) 0.1037(2) 0.0343(13) Uani 1 1 d . . .
C20 C 0.3871(4) 0.5356(4) 0.1027(2) 0.0329(13) Uani 1 1 d . . .
C21 C 0.6074(4) 0.9534(4) 0.0516(3) 0.0466(16) Uani 1 1 d . . .
C22 C 0.6942(4) 1.0050(5) 0.0448(3) 0.0586(19) Uani 1 1 d . . .
H22A H 0.7240 1.0096 0.0128 0.070 Uiso 1 1 calc R . .
C23 C 0.7353(4) 1.0495(4) 0.0872(3) 0.0560(19) Uani 1 1 d . . .
H23A H 0.7940 1.0849 0.0836 0.067 Uiso 1 1 calc R . .
C24 C 0.6921(5) 1.0430(5) 0.1338(3) 0.0583(19) Uani 1 1 d . . .
H24A H 0.7208 1.0734 0.1621 0.070 Uiso 1 1 calc R . .
C25 C 0.6053(4) 0.9908(5) 0.1386(3) 0.0517(17) Uani 1 1 d . . .
C26 C 0.5586(4) 0.9447(4) 0.0977(3) 0.0433(15) Uani 1 1 d . . .
C27 C 0.0462(4) 1.1073(5) 0.0519(3) 0.0492(16) Uani 1 1 d . . .
C28 C -0.0048(5) 1.1943(5) 0.0449(3) 0.061(2) Uani 1 1 d . . .
H28A H -0.0085 1.2248 0.0130 0.073 Uiso 1 1 calc R . .
C29 C -0.0501(4) 1.2342(4) 0.0874(3) 0.0560(19) Uani 1 1 d . . .
H29A H -0.0872 1.2919 0.0838 0.067 Uiso 1 1 calc R . .
C30 C -0.0423(5) 1.1917(5) 0.1344(3) 0.060(2) Uani 1 1 d . . .
H30A H -0.0710 1.2211 0.1630 0.072 Uiso 1 1 calc R . .
C31 C 0.0092(5) 1.1041(5) 0.1387(3) 0.0518(16) Uani 1 1 d . . .
C32 C 0.0561(4) 1.0582(4) 0.0980(2) 0.0393(14) Uani 1 1 d . . .
C33 C -0.1074(4) 0.5463(4) 0.0515(3) 0.0516(17) Uani 1 1 d . . .
C34 C -0.1934(4) 0.4960(5) 0.0449(3) 0.0574(19) Uani 1 1 d . . .
H34A H -0.2235 0.4926 0.0129 0.069 Uiso 1 1 calc R . .
C35 C -0.2344(4) 0.4503(5) 0.0867(3) 0.058(2) Uani 1 1 d . . .
H35A H -0.2926 0.4143 0.0827 0.070 Uiso 1 1 calc R . .
C36 C -0.1920(5) 0.4565(5) 0.1342(3) 0.063(2) Uani 1 1 d . . .
H36A H -0.2207 0.4256 0.1623 0.076 Uiso 1 1 calc R . .
C37 C -0.1044(5) 0.5105(5) 0.1392(3) 0.0519(17) Uani 1 1 d . . .
C38 C -0.0594(4) 0.5553(4) 0.0984(2) 0.0374(14) Uani 1 1 d . . .
C39 C 0.4533(4) 0.3925(4) 0.0518(3) 0.0476(16) Uani 1 1 d . . .
C40 C 0.5047(4) 0.3064(4) 0.0452(3) 0.060(2) Uani 1 1 d . . .
H40A H 0.5089 0.2763 0.0132 0.072 Uiso 1 1 calc R . .
C41 C 0.5499(4) 0.2658(4) 0.0869(3) 0.0553(19) Uani 1 1 d . . .
H41A H 0.5860 0.2076 0.0829 0.066 Uiso 1 1 calc R . .
C42 C 0.5438(5) 0.3083(5) 0.1349(3) 0.061(2) Uani 1 1 d . . .
H42A H 0.5739 0.2798 0.1633 0.073 Uiso 1 1 calc R . .
C43 C 0.4905(5) 0.3958(5) 0.1385(3) 0.0516(16) Uani 1 1 d . . .
C44 C 0.4455(4) 0.4413(4) 0.0980(2) 0.0389(14) Uani 1 1 d . . .
C45 C 0.287(6) 0.665(3) 0.2297(8) 0.33(3) Uani 1 1 d . . .
H45A H 0.3038 0.6249 0.2592 0.399 Uiso 1 1 calc R . .
H45B H 0.3005 0.6266 0.1991 0.399 Uiso 1 1 calc R . .
C46 C 0.346(2) 0.752(6) 0.2295(7) 0.27(3) Uani 1 1 d . . .
H46A H 0.3880 0.7516 0.1995 0.328 Uiso 1 1 calc R . .
H46B H 0.3877 0.7523 0.2596 0.328 Uiso 1 1 calc R . .
C47 C 0.286(5) 0.841(2) 0.2292(6) 0.21(2) Uani 1 1 d . . .
H47A H 0.3011 0.8801 0.2594 0.255 Uiso 1 1 calc R . .
H47B H 0.3030 0.8805 0.1994 0.255 Uiso 1 1 calc R . .
C48 C 0.181(4) 0.820(5) 0.2282(7) 0.26(2) Uani 1 1 d . . .
H48A H 0.1517 0.8452 0.1968 0.316 Uiso 1 1 calc R . .
H48B H 0.1483 0.8518 0.2570 0.316 Uiso 1 1 calc R . .
F1 F 0.5593(3) 0.9860(4) 0.18514(17) 0.0847(14) Uani 1 1 d . . .
F2 F 0.5651(3) 0.9080(3) 0.01103(16) 0.0788(13) Uani 1 1 d . . .
F3 F 0.0148(4) 1.0591(4) 0.18509(17) 0.0874(15) Uani 1 1 d . . .
F4 F 0.0916(3) 1.0654(3) 0.01096(16) 0.0776(13) Uani 1 1 d . . .
F5 F -0.0652(3) 0.5914(3) 0.01078(17) 0.0780(13) Uani 1 1 d . . .
F6 F -0.0590(3) 0.5155(4) 0.18524(16) 0.0834(14) Uani 1 1 d . . .
F7 F 0.4079(3) 0.4342(3) 0.01081(16) 0.0770(13) Uani 1 1 d . . .
F8 F 0.4855(3) 0.4406(3) 0.18490(17) 0.0823(14) Uani 1 1 d . . .
O1 O 0.167(4) 0.696(5) 0.2317(6) 0.45(3) Uani 1 1 d . . .

loop_
_atom_site_aniso_label
_atom_site_aniso_U_11
_atom_site_aniso_U_22
_atom_site_aniso_U_33
_atom_site_aniso_U_23
_atom_site_aniso_U_13
_atom_site_aniso_U_12
Fe1 0.0277(4) 0.0271(4) 0.0384(5) -0.0007(4) -0.0007(3) -0.0001(3)
Cl1 0.0492(8) 0.0500(8) 0.0364(8) 0.0000(7) -0.0018(6) -0.0009(7)
N1 0.030(2) 0.027(2) 0.038(3) -0.0021(18) -0.003(2) -0.0010(17)
N2 0.034(2) 0.027(2) 0.038(3) -0.0057(19) -0.002(2) 0.0049(18)
N3 0.032(2) 0.036(2) 0.037(3) 0.0054(19) 0.005(2) 0.0009(18)
N4 0.028(2) 0.036(2) 0.036(3) 0.000(2) -0.002(2) -0.0034(19)
C1 0.026(3) 0.035(3) 0.047(4) -0.004(3) -0.003(2) 0.007(2)
C2 0.036(3) 0.045(4) 0.075(5) -0.005(3) -0.006(3) 0.008(3)
C3 0.031(3) 0.020(3) 0.076(5) -0.005(3) -0.005(3) 0.001(2)
C4 0.031(3) 0.036(3) 0.041(4) -0.002(2) -0.005(2) -0.001(2)
C5 0.025(3) 0.035(3) 0.036(3) -0.001(2) -0.003(2) -0.006(2)
C6 0.032(3) 0.029(3) 0.045(4) -0.001(2) -0.003(3) -0.009(2)
C7 0.038(3) 0.042(3) 0.068(5) -0.004(3) 0.002(3) -0.014(3)
C8 0.025(3) 0.030(3) 0.071(5) -0.011(3) 0.004(3) -0.002(2)
C9 0.041(3) 0.028(3) 0.040(4) -0.002(2) 0.003(3) 0.005(2)
C10 0.037(3) 0.027(3) 0.043(4) 0.003(2) -0.001(3) 0.003(2)
C11 0.026(3) 0.026(3) 0.047(4) -0.001(2) -0.002(2) 0.002(2)
C12 0.031(3) 0.042(3) 0.066(5) -0.005(3) 0.003(3) 0.005(2)
C13 0.028(3) 0.038(3) 0.074(5) -0.001(3) 0.005(3) 0.000(2)
C14 0.031(3) 0.042(3) 0.034(3) -0.002(2) 0.003(2) -0.003(2)
C15 0.030(3) 0.037(3) 0.035(3) -0.002(2) -0.003(2) -0.003(2)
C16 0.035(3) 0.019(2) 0.045(4) 0.007(2) -0.004(2) -0.002(2)
C17 0.043(3) 0.031(3) 0.072(5) 0.003(3) -0.003(3) -0.006(3)
C18 0.027(3) 0.023(3) 0.076(5) 0.002(3) 0.005(3) -0.002(2)
C19 0.036(3) 0.028(3) 0.039(4) 0.002(2) 0.001(2) 0.003(2)
C20 0.034(3) 0.025(3) 0.039(4) 0.004(2) -0.003(2) 0.000(2)
C21 0.044(3) 0.039(3) 0.057(4) -0.007(3) 0.011(3) -0.007(3)
C22 0.038(3) 0.050(4) 0.089(6) 0.001(4) 0.018(4) -0.003(3)
C23 0.027(3) 0.040(3) 0.101(6) 0.016(4) -0.002(4) -0.005(3)
C24 0.043(4) 0.048(4) 0.084(6) 0.009(4) -0.028(4) -0.018(3)
C25 0.043(3) 0.049(4) 0.064(5) -0.003(3) -0.010(3) -0.018(3)
C26 0.031(3) 0.037(3) 0.061(5) 0.007(3) -0.001(3) 0.001(2)
C27 0.040(3) 0.050(4) 0.058(5) 0.011(3) 0.010(3) 0.011(3)
C28 0.051(4) 0.037(4) 0.094(6) 0.016(4) -0.007(4) 0.002(3)
C29 0.045(4) 0.021(3) 0.101(6) -0.011(3) -0.019(4) 0.012(2)
C30 0.052(4) 0.045(4) 0.084(6) -0.018(4) -0.005(4) 0.019(3)
C31 0.059(4) 0.048(4) 0.048(4) -0.003(3) -0.010(3) 0.007(3)
C32 0.029(3) 0.031(3) 0.058(4) -0.007(3) -0.002(3) -0.003(2)
C33 0.043(4) 0.039(3) 0.073(5) 0.004(3) -0.007(3) -0.014(3)
C34 0.041(4) 0.045(4) 0.086(6) 0.004(4) -0.020(4) -0.008(3)
C35 0.026(3) 0.053(4) 0.095(6) -0.014(4) 0.007(4) -0.010(3)
C36 0.050(4) 0.054(4) 0.086(6) 0.001(4) 0.026(4) -0.016(3)
C37 0.044(4) 0.055(4) 0.057(5) -0.006(3) 0.008(3) -0.008(3)
C38 0.028(3) 0.024(3) 0.060(4) -0.001(3) 0.003(3) 0.002(2)
C39 0.042(3) 0.042(3) 0.059(5) -0.001(3) -0.012(3) 0.003(3)
C40 0.042(4) 0.036(4) 0.103(6) -0.018(4) 0.003(4) 0.003(3)
C41 0.044(3) 0.016(3) 0.106(6) 0.010(3) 0.011(4) 0.004(2)
C42 0.047(4) 0.055(4) 0.082(6) 0.029(4) 0.003(4) 0.015(3)
C43 0.058(4) 0.047(4) 0.050(5) 0.003(3) -0.001(3) 0.007(3)
C44 0.039(3) 0.028(3) 0.050(4) 0.002(3) -0.003(3) 0.004(2)
C45 0.75(10) 0.22(3) 0.032(10) -0.010(17) 0.03(4) 0.14(5)
C46 0.22(2) 0.58(10) 0.021(8) -0.02(4) -0.005(10) 0.07(5)
C47 0.37(7) 0.25(3) 0.014(8) 0.003(11) -0.01(3) -0.04(4)
C48 0.28(4) 0.49(6) 0.020(9) -0.01(2) -0.03(2) 0.14(4)
F1 0.097(3) 0.102(4) 0.055(3) -0.012(2) -0.002(2) -0.034(3)
F2 0.090(3) 0.088(3) 0.059(3) -0.017(2) 0.018(2) -0.040(3)
F3 0.112(4) 0.095(3) 0.055(3) -0.007(2) 0.009(3) 0.042(3)
F4 0.088(3) 0.084(3) 0.060(3) 0.020(2) 0.017(2) 0.041(2)
F5 0.083(3) 0.085(3) 0.066(3) 0.014(2) -0.022(2) -0.032(2)
F6 0.088(3) 0.110(4) 0.052(3) 0.015(2) 0.001(2) -0.047(3)
F7 0.089(3) 0.081(3) 0.061(3) -0.019(2) -0.016(2) 0.037(2)
F8 0.104(3) 0.085(3) 0.058(3) 0.006(2) -0.015(2) 0.043(3)
O1 0.47(4) 0.82(7) 0.049(8) -0.03(2) 0.012(16) -0.35(5)

loop_
_atom_type_symbol
_atom_type_description
_atom_type_scat_dispersion_real
_atom_type_scat_dispersion_imag
_atom_type_scat_source
C C 0.0033 0.0016 'International Tables Vol C Tables 4.2.6.8 and 6.1.1.4'
H H 0.0000 0.0000 'International Tables Vol C Tables 4.2.6.8 and 6.1.1.4'
N N 0.0061 0.0033 'International Tables Vol C Tables 4.2.6.8 and 6.1.1.4'
F F 0.0171 0.0103 'International Tables Vol C Tables 4.2.6.8 and 6.1.1.4'
Cl Cl 0.1484 0.1585 'International Tables Vol C Tables 4.2.6.8 and 6.1.1.4'
Fe Fe 0.3463 0.8444 'International Tables Vol C Tables 4.2.6.8 and 6.1.1.4'
O O 0.0106 0.0060 'International Tables Vol C Tables 4.2.6.8 and 6.1.1.4'

loop_
_geom_angle_atom_site_label_1
_geom_angle_atom_site_label_2
_geom_angle_atom_site_label_3
_geom_angle
_geom_angle_site_symmetry_1
_geom_angle_site_symmetry_3
_geom_angle_publ_flag
N2 Fe1 N3 87.51(17) . . ?
N2 Fe1 N4 155.68(18) . . ?
N3 Fe1 N4 87.37(17) . . ?
N2 Fe1 N1 87.42(16) . . ?
N3 Fe1 N1 155.44(18) . . ?
N4 Fe1 N1 87.43(16) . . ?
N2 Fe1 Cl1 102.13(14) . . ?
N3 Fe1 Cl1 102.18(13) . . ?
N4 Fe1 Cl1 102.19(13) . . ?
N1 Fe1 Cl1 102.39(13) . . ?
C1 N1 C4 106.9(4) . . ?
C1 N1 Fe1 125.7(3) . . ?
C4 N1 Fe1 125.6(3) . . ?
C6 N2 C9 106.6(4) . . ?
C6 N2 Fe1 125.5(3) . . ?
C9 N2 Fe1 126.4(3) . . ?
C14 N3 C11 106.7(4) . . ?
C14 N3 Fe1 126.0(3) . . ?
C11 N3 Fe1 125.7(3) . . ?
C16 N4 C19 106.7(4) . . ?
C16 N4 Fe1 126.0(3) . . ?
C19 N4 Fe1 125.5(3) . . ?
N1 C1 C20 126.8(5) . . ?
N1 C1 C2 108.7(5) . . ?
C20 C1 C2 124.5(5) . . ?
C3 C2 C1 108.3(5) . . ?
C2 C3 C4 106.9(5) . . ?
N1 C4 C5 126.1(5) . . ?
N1 C4 C3 109.1(4) . . ?
C5 C4 C3 124.8(5) . . ?
C6 C5 C4 124.1(5) . . ?
C6 C5 C26 118.4(5) . . ?
C4 C5 C26 117.5(5) . . ?
N2 C6 C5 126.9(5) . . ?
N2 C6 C7 108.4(5) . . ?
C5 C6 C7 124.7(5) . . ?
C8 C7 C6 108.7(5) . . ?
C7 C8 C9 106.8(5) . . ?
N2 C9 C10 125.5(5) . . ?
N2 C9 C8 109.6(5) . . ?
C10 C9 C8 124.9(5) . . ?
C11 C10 C9 124.2(5) . . ?
C11 C10 C32 118.2(5) . . ?
C9 C10 C32 117.6(5) . . ?
N3 C11 C10 126.5(5) . . ?
N3 C11 C12 108.6(4) . . ?
C10 C11 C12 124.9(5) . . ?
C13 C12 C11 108.1(5) . . ?
C12 C13 C14 107.2(5) . . ?
N3 C14 C15 125.7(5) . . ?
N3 C14 C13 109.5(5) . . ?
C15 C14 C13 124.8(5) . . ?
C14 C15 C16 124.6(5) . . ?
C14 C15 C38 117.2(5) . . ?
C16 C15 C38 118.1(5) . . ?
N4 C16 C15 125.8(5) . . ?
N4 C16 C17 109.6(5) . . ?
C15 C16 C17 124.6(5) . . ?
C18 C17 C16 106.8(5) . . ?
C17 C18 C19 108.0(5) . . ?
N4 C19 C20 125.9(4) . . ?
N4 C19 C18 109.0(4) . . ?
C20 C19 C18 125.2(5) . . ?
C1 C20 C19 124.4(5) . . ?
C1 C20 C44 118.8(5) . . ?
C19 C20 C44 116.8(4) . . ?
F2 C21 C22 119.4(6) . . ?
F2 C21 C26 116.3(5) . . ?
C22 C21 C26 124.3(6) . . ?
C23 C22 C21 117.6(7) . . ?
C24 C23 C22 121.4(6) . . ?
C23 C24 C25 118.9(7) . . ?
F1 C25 C24 119.6(6) . . ?
F1 C25 C26 117.2(5) . . ?
C24 C25 C26 123.2(7) . . ?
C21 C26 C25 114.7(5) . . ?
C21 C26 C5 121.4(6) . . ?
C25 C26 C5 123.8(6) . . ?
F4 C27 C28 118.6(6) . . ?
F4 C27 C32 116.3(5) . . ?
C28 C27 C32 125.1(6) . . ?
C27 C28 C29 116.8(7) . . ?
C30 C29 C28 121.8(6) . . ?
C29 C30 C31 118.4(6) . . ?
F3 C31 C30 119.1(6) . . ?
F3 C31 C32 117.4(6) . . ?
C30 C31 C32 123.5(7) . . ?
C27 C32 C31 114.2(5) . . ?
C27 C32 C10 121.6(5) . . ?
C31 C32 C10 124.2(6) . . ?
C34 C33 F5 119.1(6) . . ?
C34 C33 C38 123.7(6) . . ?
F5 C33 C38 117.1(5) . . ?
C33 C34 C35 118.0(7) . . ?
C36 C35 C34 121.6(6) . . ?
C35 C36 C37 118.2(6) . . ?
F6 C37 C38 118.0(5) . . ?
F6 C37 C36 119.7(6) . . ?
C38 C37 C36 122.3(7) . . ?
C37 C38 C33 116.1(5) . . ?
C37 C38 C15 123.4(6) . . ?
C33 C38 C15 120.5(5) . . ?
F7 C39 C40 119.0(6) . . ?
F7 C39 C44 117.3(5) . . ?
C40 C39 C44 123.8(6) . . ?
C41 C40 C39 118.0(7) . . ?
C40 C41 C42 122.1(6) . . ?
C41 C42 C43 116.6(6) . . ?
F8 C43 C44 118.0(5) . . ?
F8 C43 C42 117.8(6) . . ?
C44 C43 C42 124.2(7) . . ?
C43 C44 C39 115.4(5) . . ?
C43 C44 C20 123.4(5) . . ?
C39 C44 C20 121.1(5) . . ?
C46 C45 O1 110(3) . . ?
C45 C46 C47 112(4) . . ?
C48 C47 C46 112(3) . . ?
C47 C48 O1 108(3) . . ?
C45 O1 C48 98(2) . . ?

loop_
_geom_bond_atom_site_label_1
_geom_bond_atom_site_label_2
_geom_bond_distance
_geom_bond_site_symmetry_2
_geom_bond_publ_flag
Fe1 N2 2.083(4) . ?
Fe1 N3 2.087(4) . ?
Fe1 N4 2.092(4) . ?
Fe1 N1 2.093(4) . ?
Fe1 Cl1 2.2326(16) . ?
N1 C1 1.381(6) . ?
N1 C4 1.393(6) . ?
N2 C6 1.390(6) . ?
N2 C9 1.406(6) . ?
N3 C14 1.396(7) . ?
N3 C11 1.396(6) . ?
N4 C16 1.385(6) . ?
N4 C19 1.396(6) . ?
C1 C20 1.390(7) . ?
C1 C2 1.457(8) . ?
C2 C3 1.347(8) . ?
C3 C4 1.460(7) . ?
C4 C5 1.405(7) . ?
C5 C6 1.391(7) . ?
C5 C26 1.512(7) . ?
C6 C7 1.459(8) . ?
C7 C8 1.355(8) . ?
C8 C9 1.448(7) . ?
C9 C10 1.407(7) . ?
C10 C11 1.405(7) . ?
C10 C32 1.491(7) . ?
C11 C12 1.459(7) . ?
C12 C13 1.358(8) . ?
C13 C14 1.452(7) . ?
C14 C15 1.406(7) . ?
C15 C16 1.410(7) . ?
C15 C38 1.521(7) . ?
C16 C17 1.460(7) . ?
C17 C18 1.361(8) . ?
C18 C19 1.452(7) . ?
C19 C20 1.414(7) . ?
C20 C44 1.519(7) . ?
C21 F2 1.365(7) . ?
C21 C22 1.389(8) . ?
C21 C26 1.392(8) . ?
C22 C23 1.390(10) . ?
C23 C24 1.366(10) . ?
C24 C25 1.389(8) . ?
C25 F1 1.381(8) . ?
C25 C26 1.404(9) . ?
C27 F4 1.372(7) . ?
C27 C28 1.389(8) . ?
C27 C32 1.395(9) . ?
C28 C29 1.390(10) . ?
C29 C30 1.375(10) . ?
C30 C31 1.392(9) . ?
C31 F3 1.371(8) . ?
C31 C32 1.398(9) . ?
C33 C34 1.370(8) . ?
C33 F5 1.366(8) . ?
C33 C38 1.406(9) . ?
C34 C35 1.385(10) . ?
C35 C36 1.383(10) . ?
C36 C37 1.410(9) . ?
C37 F6 1.366(8) . ?
C37 C38 1.381(9) . ?
C39 F7 1.370(7) . ?
C39 C40 1.381(8) . ?
C39 C44 1.393(9) . ?
C40 C41 1.378(10) . ?
C41 C42 1.395(10) . ?
C42 C43 1.401(9) . ?
C43 F8 1.371(8) . ?
C43 C44 1.381(8) . ?
C45 C46 1.43(4) . ?
C45 O1 1.69(4) . ?
C46 C47 1.47(4) . ?
C47 C48 1.46(3) . ?
C48 O1 1.71(4) . ?
